data_2206048
loop_
_publ_author_name
'Ocak \'Iskeleli, Nazan'
'\,Coruh, Ufuk'
'Bekircan, Olcay'
'A\(gar, Ay\,sen'
'\,Sa\,smaz, Selami'
'Erd\"onmez, Ahmet'

_publ_section_title
;
 3,5-Diphenyl-4-(3,4,5-trimethoxybenzylamino)-4<i>H</i>-1,2,4-triazole
;
_journal_issue 6
_journal_name_full 'Acta Crystallographica Section E'
_journal_page_first o1659
_journal_page_last o1661
_journal_paper_doi 10.1107/S1600536805014443
_journal_volume 61
_journal_year 2005
_chemical_formula_iupac 'C24 H24 N4 O3'
_chemical_formula_moiety 'C24 H24 N4 O3'
_chemical_formula_sum 'C24 H24 N4 O3'
_chemical_formula_weight 416.47
_chemical_name_systematic
;
3,5-Diphenyl-4-(3,4,5-trimethoxybenzylamino)-4H-1,2,4-triazole
;
_space_group_IT_number 14
_symmetry_cell_setting monoclinic
_symmetry_space_group_name_Hall '-P 2yn'
_symmetry_space_group_name_H-M 'P 1 21/n 1'
_atom_sites_solution_hydrogens geom
_atom_sites_solution_primary direct
_atom_sites_solution_secondary difmap
_cell_angle_alpha 90.00
_cell_angle_beta 104.517(6)
_cell_angle_gamma 90.00
_cell_formula_units_Z 4
_cell_length_a 14.4453(12)
_cell_length_b 6.3267(5)
_cell_length_c 24.4965(19)
_cell_measurement_reflns_used 15455
_cell_measurement_temperature 293(2)
_cell_measurement_theta_max 29.49
_cell_measurement_theta_min 1.47
_cell_volume 2167.3(3)
_computing_cell_refinement X-AREA
_computing_data_collection 'X-AREA (Stoe & Cie, 2002)'
_computing_data_reduction 'X-RED (Stoe & Cie, 2002)'
_computing_molecular_graphics 'ORTEPIII (Burnett & Johnson, 1996)'
_computing_publication_material 'WinGX (Farrugia, 1999)'
_computing_structure_refinement 'SHELXL97 (Sheldrick, 1997)'
_computing_structure_solution 'SHELXS97 (Sheldrick, 1997)'
_diffrn_ambient_temperature 293(2)
_diffrn_detector_area_resol_mean 6.67
_diffrn_measured_fraction_theta_full 0.991
_diffrn_measured_fraction_theta_max 0.991
_diffrn_measurement_device_type 'Stoe IPDS-2'
_diffrn_measurement_method \w
_diffrn_radiation_monochromator graphite
_diffrn_radiation_source 'fine-focus sealed tube'
_diffrn_radiation_type MoK\a
_diffrn_radiation_wavelength 0.71073
_diffrn_reflns_av_R_equivalents 0.0704
_diffrn_reflns_av_sigmaI/netI 0.0538
_diffrn_reflns_limit_h_max 19
_diffrn_reflns_limit_h_min -19
_diffrn_reflns_limit_k_max 8
_diffrn_reflns_limit_k_min -8
_diffrn_reflns_limit_l_max 33
_diffrn_reflns_limit_l_min -33
_diffrn_reflns_number 19928
_diffrn_reflns_theta_full 29.42
_diffrn_reflns_theta_max 29.42
_diffrn_reflns_theta_min 1.49
_diffrn_standards_decay_% 'not measurement'
_diffrn_standards_interval_time 0
_diffrn_standards_number 0
_exptl_absorpt_coefficient_mu 0.086
_exptl_absorpt_correction_T_max 0.9730
_exptl_absorpt_correction_T_min 0.9307
_exptl_absorpt_correction_type integration
_exptl_absorpt_process_details '(X-RED; Stoe & Cie, 2002)'
_exptl_crystal_colour colourless
_exptl_crystal_density_diffrn 1.276
_exptl_crystal_density_method 'not measured'
_exptl_crystal_description prismatic
_exptl_crystal_F_000 880
_exptl_crystal_size_max 0.580
_exptl_crystal_size_mid 0.493
_exptl_crystal_size_min 0.340
_refine_diff_density_max 0.588
_refine_diff_density_min -0.476
_refine_ls_extinction_coef 0.034(3)
_refine_ls_extinction_expression Fc^*^=kFc[1+0.001xFc^2^\l^3^/sin(2\q)]^-1/4^
_refine_ls_extinction_method SHELXL97
_refine_ls_goodness_of_fit_ref 1.010
_refine_ls_hydrogen_treatment constr
_refine_ls_matrix_type full
_refine_ls_number_parameters 281
_refine_ls_number_reflns 5940
_refine_ls_number_restraints 0
_refine_ls_restrained_S_all 1.010
_refine_ls_R_factor_all 0.0744
_refine_ls_R_factor_gt 0.0488
_refine_ls_shift/su_max 0.000
_refine_ls_shift/su_mean 0.000
_refine_ls_structure_factor_coef Fsqd
_refine_ls_weighting_details 'calc w = 1/[\s^2^(Fo^2^)+(0.0855P)^2^] where P = (Fo^2^+2Fc^2^)/3'
_refine_ls_weighting_scheme calc
_refine_ls_wR_factor_gt 0.1378
_refine_ls_wR_factor_ref 0.1510
_reflns_number_gt 3823
_reflns_number_total 5940
_reflns_threshold_expression I>2\s(I)
_cod_data_source_file rz6071.cif
_cod_data_source_block IV
_cod_original_sg_symbol_H-M 'P 21/n'
_cod_database_code 2206048
_cod_database_fobs_code 2206048

loop_
_symmetry_equiv_pos_as_xyz
'x, y, z'
'-x+1/2, y+1/2, -z+1/2'
'-x, -y, -z'
'x-1/2, -y-1/2, z-1/2'

loop_
_atom_site_label
_atom_site_fract_x
_atom_site_fract_y
_atom_site_fract_z
_atom_site_U_iso_or_equiv
_atom_site_adp_type
_atom_site_calc_flag
_atom_site_refinement_flags
_atom_site_occupancy
_atom_site_type_symbol
C341 0.50964(16) -0.2184(4) 0.14270(11) 0.0947(7) Uani d . 1 C
H34A 0.4894 -0.3347 0.1621 0.142 Uiso calc R 1 H
H34B 0.4631 -0.1937 0.1077 0.142 Uiso calc R 1 H
H34C 0.5159 -0.0940 0.1658 0.142 Uiso calc R 1 H
C331 0.55832(14) -0.3186(3) -0.03894(8) 0.0716(5) Uani d . 1 C
H33A 0.5257 -0.4488 -0.0514 0.107 Uiso calc R 1 H
H33B 0.6168 -0.3134 -0.0508 0.107 Uiso calc R 1 H
H33C 0.5183 -0.2018 -0.0550 0.107 Uiso calc R 1 H
O1 0.57920(8) -0.30670(17) 0.02049(5) 0.0686(3) Uani d . 1 O
O2 0.59892(9) -0.26684(18) 0.13170(6) 0.0765(4) Uani d . 1 O
C33 0.62595(9) -0.1319(2) 0.04570(7) 0.0520(3) Uani d . 1 C
C34 0.63387(10) -0.1100(2) 0.10283(7) 0.0563(4) Uani d . 1 C
C15 0.70658(13) 0.1360(3) -0.18740(7) 0.0712(5) Uani d . 1 C
H15 0.6595 0.0696 -0.2150 0.085 Uiso calc R 1 H
C32 0.66552(9) 0.0200(2) 0.01721(6) 0.0487(3) Uani d . 1 C
H32 0.6606 0.0051 -0.0212 0.058 Uiso calc R 1 H
C16 0.74708(11) 0.0321(3) -0.13747(6) 0.0582(4) Uani d . 1 C
H16 0.7269 -0.1036 -0.1314 0.070 Uiso calc R 1 H
C14 0.73538(13) 0.3362(3) -0.19639(8) 0.0742(5) Uani d . 1 C
H14 0.7076 0.4060 -0.2299 0.089 Uiso calc R 1 H
C35 0.67896(11) 0.0672(2) 0.13141(7) 0.0564(3) Uani d . 1 C
O3 0.68123(10) 0.0787(2) 0.18744(5) 0.0791(4) Uani d . 1 O
C31 0.71204(9) 0.19245(19) 0.04597(6) 0.0459(3) Uani d . 1 C
C36 0.71831(10) 0.2175(2) 0.10280(7) 0.0539(3) Uani d . 1 C
H36 0.7489 0.3353 0.1218 0.065 Uiso calc R 1 H
C11 0.81785(9) 0.1297(2) -0.09635(6) 0.0460(3) Uani d . 1 C
N4 0.87735(9) -0.19130(16) -0.04313(5) 0.0508(3) Uani d . 1 N
C13 0.80540(13) 0.4341(3) -0.15586(7) 0.0671(4) Uani d . 1 C
H13 0.8247 0.5702 -0.1622 0.081 Uiso calc R 1 H
C351 0.72814(19) 0.2553(3) 0.21776(9) 0.0907(6) Uani d . 1 C
H35A 0.7249 0.2461 0.2564 0.136 Uiso calc R 1 H
H35B 0.6975 0.3829 0.2013 0.136 Uiso calc R 1 H
H35C 0.7939 0.2565 0.2162 0.136 Uiso calc R 1 H
C3 0.76237(9) 0.34397(19) 0.01601(6) 0.0459(3) Uani d . 1 C
H3A 0.7349 0.3351 -0.0243 0.055 Uiso calc R 1 H
H3B 0.7540 0.4873 0.0280 0.055 Uiso calc R 1 H
C1 0.85912(9) 0.01234(18) -0.04441(5) 0.0431(3) Uani d . 1 C
N3 0.91066(8) -0.24920(16) 0.01277(5) 0.0498(3) Uani d . 1 N
C12 0.84744(11) 0.3324(2) -0.10587(6) 0.0539(3) Uani d . 1 C
H12 0.8952 0.3992 -0.0788 0.065 Uiso calc R 1 H
C22 0.92248(13) -0.2679(2) 0.13248(7) 0.0631(4) Uani d . 1 C
H22 0.8955 -0.3841 0.1111 0.076 Uiso calc R 1 H
N2 0.88188(7) 0.09059(14) 0.00951(5) 0.0399(2) Uani d . 1 N
C2 0.91170(8) -0.07935(17) 0.04394(6) 0.0421(3) Uani d . 1 C
C23 0.94729(16) -0.2812(3) 0.19047(8) 0.0821(5) Uani d . 1 C
H23 0.9368 -0.4063 0.2080 0.098 Uiso calc R 1 H
N1 0.86460(7) 0.29250(14) 0.02883(5) 0.0420(2) Uani d . 1 N
H1A 0.9090 0.3766 0.0462 0.050 Uiso calc R 1 H
C21 0.93750(9) -0.08194(19) 0.10569(6) 0.0469(3) Uani d . 1 C
C24 0.98725(17) -0.1114(3) 0.22244(8) 0.0856(6) Uani d . 1 C
H24 1.0036 -0.1204 0.2616 0.103 Uiso calc R 1 H
C26 0.97888(11) 0.0887(2) 0.13818(7) 0.0595(4) Uani d . 1 C
H26 0.9904 0.2136 0.1210 0.071 Uiso calc R 1 H
C25 1.00300(15) 0.0722(3) 0.19633(8) 0.0779(5) Uani d . 1 C
H25 1.0303 0.1873 0.2181 0.094 Uiso calc R 1 H

loop_
_atom_site_aniso_label
_atom_site_aniso_U_11
_atom_site_aniso_U_22
_atom_site_aniso_U_33
_atom_site_aniso_U_12
_atom_site_aniso_U_13
_atom_site_aniso_U_23
C341 0.0985(14) 0.0988(14) 0.1026(17) -0.0228(11) 0.0546(13) 0.0112(12)
C331 0.0777(10) 0.0586(9) 0.0768(12) -0.0194(8) 0.0162(9) -0.0094(8)
O1 0.0803(7) 0.0519(6) 0.0752(8) -0.0215(5) 0.0226(6) -0.0035(5)
O2 0.0906(8) 0.0595(6) 0.0867(9) -0.0065(6) 0.0358(7) 0.0226(6)
C33 0.0498(7) 0.0411(6) 0.0665(10) -0.0030(5) 0.0170(6) 0.0019(6)
C34 0.0594(8) 0.0481(7) 0.0651(10) -0.0008(6) 0.0226(7) 0.0130(6)
C15 0.0665(9) 0.0905(12) 0.0505(9) -0.0034(8) 0.0030(7) -0.0032(8)
C32 0.0484(6) 0.0466(7) 0.0527(8) -0.0013(5) 0.0159(6) 0.0018(6)
C16 0.0627(8) 0.0578(8) 0.0521(9) -0.0051(6) 0.0104(6) -0.0058(7)
C14 0.0785(11) 0.0887(12) 0.0534(9) 0.0109(9) 0.0126(8) 0.0184(9)
C35 0.0625(8) 0.0571(8) 0.0519(8) 0.0014(6) 0.0186(6) 0.0072(6)
O3 0.1055(9) 0.0817(8) 0.0536(7) -0.0178(7) 0.0265(6) 0.0024(6)
C31 0.0456(6) 0.0397(6) 0.0538(8) 0.0019(5) 0.0151(5) 0.0031(5)
C36 0.0583(7) 0.0472(7) 0.0573(9) -0.0036(6) 0.0166(6) -0.0019(6)
C11 0.0513(6) 0.0422(6) 0.0453(7) 0.0002(5) 0.0135(5) -0.0018(5)
N4 0.0653(7) 0.0342(5) 0.0519(7) -0.0036(4) 0.0131(5) -0.0034(5)
C13 0.0836(11) 0.0584(9) 0.0603(10) 0.0047(7) 0.0199(8) 0.0152(7)
C351 0.1267(18) 0.0885(13) 0.0620(12) -0.0209(12) 0.0333(11) -0.0111(10)
C3 0.0525(7) 0.0351(5) 0.0510(8) 0.0011(5) 0.0147(5) 0.0022(5)
C1 0.0481(6) 0.0338(5) 0.0469(7) -0.0052(4) 0.0112(5) -0.0019(5)
N3 0.0612(6) 0.0335(5) 0.0542(7) -0.0019(4) 0.0139(5) 0.0013(4)
C12 0.0669(8) 0.0439(7) 0.0505(8) -0.0020(6) 0.0140(6) 0.0022(6)
C22 0.0824(10) 0.0521(8) 0.0556(9) -0.0058(7) 0.0189(8) 0.0064(7)
N2 0.0444(5) 0.0289(4) 0.0459(6) -0.0039(3) 0.0104(4) -0.0017(4)
C2 0.0442(6) 0.0321(5) 0.0494(7) -0.0037(4) 0.0105(5) 0.0022(5)
C23 0.1148(15) 0.0731(11) 0.0597(11) -0.0006(10) 0.0243(10) 0.0168(9)
N1 0.0484(5) 0.0276(4) 0.0492(6) -0.0054(4) 0.0108(4) -0.0040(4)
C21 0.0465(6) 0.0431(6) 0.0502(8) 0.0014(5) 0.0104(5) 0.0009(5)
C24 0.1137(15) 0.0914(14) 0.0464(9) 0.0112(11) 0.0101(10) 0.0020(9)
C26 0.0623(8) 0.0523(8) 0.0577(9) -0.0012(6) 0.0033(7) -0.0017(6)
C25 0.0905(12) 0.0734(11) 0.0574(10) 0.0002(9) -0.0048(9) -0.0112(9)

loop_
_atom_type_symbol
_atom_type_description
_atom_type_scat_dispersion_real
_atom_type_scat_dispersion_imag
_atom_type_scat_source
C C 0.0033 0.0016 'International Tables Vol C Tables 4.2.6.8 and 6.1.1.4'
H H 0.0000 0.0000 'International Tables Vol C Tables 4.2.6.8 and 6.1.1.4'
N N 0.0061 0.0033 'International Tables Vol C Tables 4.2.6.8 and 6.1.1.4'
O O 0.0106 0.0060 'International Tables Vol C Tables 4.2.6.8 and 6.1.1.4'

loop_
_geom_angle_atom_site_label_1
_geom_angle_atom_site_label_2
_geom_angle_atom_site_label_3
_geom_angle
_geom_angle_publ_flag
O2 C341 H34A 109.5 ?
O2 C341 H34B 109.5 ?
H34A C341 H34B 109.5 ?
O2 C341 H34C 109.5 ?
H34A C341 H34C 109.5 ?
H34B C341 H34C 109.5 ?
O1 C331 H33A 109.5 ?
O1 C331 H33B 109.5 ?
H33A C331 H33B 109.5 ?
O1 C331 H33C 109.5 ?
H33A C331 H33C 109.5 ?
H33B C331 H33C 109.5 ?
C33 O1 C331 117.68(12) yes
C34 O2 C341 114.09(13) yes
O1 C33 C34 116.53(12) yes
O1 C33 C32 123.57(14) yes
C34 C33 C32 119.90(13) ?
C33 C34 O2 119.80(13) ?
C33 C34 C35 119.92(13) ?
O2 C34 C35 120.26(15) ?
C14 C15 C16 120.29(16) ?
C14 C15 H15 119.9 ?
C16 C15 H15 119.9 ?
C31 C32 C33 119.92(13) ?
C31 C32 H32 120.0 ?
C33 C32 H32 120.0 ?
C15 C16 C11 120.10(15) ?
C15 C16 H16 119.9 ?
C11 C16 H16 119.9 ?
C15 C14 C13 119.96(16) ?
C15 C14 H14 120.0 ?
C13 C14 H14 120.0 ?
O3 C35 C36 124.21(14) yes
O3 C35 C34 115.95(13) yes
C36 C35 C34 119.84(14) ?
C35 O3 C351 117.15(14) yes
C32 C31 C36 120.42(12) ?
C32 C31 C3 119.29(12) ?
C36 C31 C3 120.12(12) ?
C31 C36 C35 119.96(13) ?
C31 C36 H36 120.0 ?
C35 C36 H36 120.0 ?
C16 C11 C12 119.40(13) ?
C16 C11 C1 118.04(12) ?
C12 C11 C1 122.56(12) ?
C1 N4 N3 107.54(11) ?
C14 C13 C12 120.73(15) ?
C14 C13 H13 119.6 ?
C12 C13 H13 119.6 ?
O3 C351 H35A 109.5 ?
O3 C351 H35B 109.5 ?
H35A C351 H35B 109.5 ?
O3 C351 H35C 109.5 ?
H35A C351 H35C 109.5 ?
H35B C351 H35C 109.5 ?
N1 C3 C31 109.78(10) ?
N1 C3 H3A 109.7 ?
C31 C3 H3A 109.7 ?
N1 C3 H3B 109.7 ?
C31 C3 H3B 109.7 ?
H3A C3 H3B 108.2 ?
N4 C1 N2 109.45(11) ?
N4 C1 C11 123.60(12) ?
N2 C1 C11 126.92(11) ?
C2 N3 N4 107.99(10) ?
C13 C12 C11 119.52(14) ?
C13 C12 H12 120.2 ?
C11 C12 H12 120.2 ?
C23 C22 C21 120.50(16) ?
C23 C22 H22 119.8 ?
C21 C22 H22 119.8 ?
C2 N2 C1 105.81(10) ?
C2 N2 N1 124.17(10) ?
C1 N2 N1 129.22(10) ?
N3 C2 N2 109.15(11) ?
N3 C2 C21 123.57(11) ?
N2 C2 C21 127.23(11) ?
C24 C23 C22 120.32(18) ?
C24 C23 H23 119.8 ?
C22 C23 H23 119.8 ?
N2 N1 C3 112.56(9) ?
N2 N1 H1A 123.7 ?
C3 N1 H1A 123.7 ?
C26 C21 C22 118.97(14) ?
C26 C21 C2 123.12(12) ?
C22 C21 C2 117.87(12) ?
C23 C24 C25 119.55(18) ?
C23 C24 H24 120.2 ?
C25 C24 H24 120.2 ?
C25 C26 C21 119.62(15) ?
C25 C26 H26 120.2 ?
C21 C26 H26 120.2 ?
C24 C25 C26 121.03(17) ?
C24 C25 H25 119.5 ?
C26 C25 H25 119.5 ?

loop_
_geom_bond_atom_site_label_1
_geom_bond_atom_site_label_2
_geom_bond_distance
_geom_bond_publ_flag
C341 O2 1.416(3) yes
C341 H34A 0.9600 ?
C341 H34B 0.9600 ?
C341 H34C 0.9600 ?
C331 O1 1.413(2) yes
C331 H33A 0.9600 ?
C331 H33B 0.9600 ?
C331 H33C 0.9600 ?
O1 C33 1.3610(17) yes
O2 C34 1.3852(17) yes
C33 C34 1.382(2) ?
C33 C32 1.3916(19) ?
C34 C35 1.394(2) ?
C15 C14 1.368(3) ?
C15 C16 1.383(2) ?
C15 H15 0.9300 ?
C32 C31 1.3789(18) ?
C32 H32 0.9300 ?
C16 C11 1.3876(19) ?
C16 H16 0.9300 ?
C14 C13 1.374(3) ?
C14 H14 0.9300 ?
C35 O3 1.3666(19) yes
C35 C36 1.385(2) ?
O3 C351 1.417(2) yes
C31 C36 1.381(2) ?
C31 C3 1.5012(17) ?
C36 H36 0.9300 ?
C11 C12 1.3898(19) ?
C11 C1 1.4650(18) ?
N4 C1 1.3138(16) yes
N4 N3 1.3823(17) yes
C13 C12 1.382(2) ?
C13 H13 0.9300 ?
C351 H35A 0.9600 ?
C351 H35B 0.9600 ?
C351 H35C 0.9600 ?
C3 N1 1.4673(16) yes
C3 H3A 0.9700 ?
C3 H3B 0.9700 ?
C1 N2 1.3711(16) yes
N3 C2 1.3161(16) yes
C12 H12 0.9300 ?
C22 C23 1.378(2) ?
C22 C21 1.3902(19) ?
C22 H22 0.9300 ?
N2 C2 1.3677(15) yes
N2 N1 1.4062(13) yes
C2 C21 1.4646(18) ?
C23 C24 1.369(3) ?
C23 H23 0.9300 ?
N1 H1A 0.8600 ?
C21 C26 1.3846(19) ?
C24 C25 1.372(3) ?
C24 H24 0.9300 ?
C26 C25 1.383(2) ?
C26 H26 0.9300 ?
C25 H25 0.9300 ?

loop_
_geom_hbond_atom_site_label_D
_geom_hbond_atom_site_label_H
_geom_hbond_atom_site_label_A
_geom_hbond_site_symmetry_A
_geom_hbond_distance_DH
_geom_hbond_distance_HA
_geom_hbond_distance_DA
_geom_hbond_angle_DHA
C26 H26 N1 . 0.93 2.57 3.0572(19) 113
C341 H34C O3 . 0.96 2.56 3.085(3) 115
N1 H1A N3 1_565 0.86 2.51 3.0226(14) 119
C331 H33A O1 3_645 0.96 2.42 3.197(2) 138
C32 H32 Cg1 . 0.93 3.25 3.4488(15) 94
C331 H33C Cg4 3_655 0.96 2.86 3.670(2) 143

loop_
_geom_torsion_atom_site_label_1
_geom_torsion_atom_site_label_2
_geom_torsion_atom_site_label_3
_geom_torsion_atom_site_label_4
_geom_torsion
C331 O1 C33 C34 171.36(14)
C331 O1 C33 C32 -9.2(2)
O1 C33 C34 O2 2.9(2)
C32 C33 C34 O2 -176.57(13)
O1 C33 C34 C35 -178.61(13)
C32 C33 C34 C35 1.9(2)
C341 O2 C34 C33 -101.90(19)
C341 O2 C34 C35 79.6(2)
O1 C33 C32 C31 -179.81(12)
C34 C33 C32 C31 -0.38(19)
C14 C15 C16 C11 -0.5(3)
C16 C15 C14 C13 0.5(3)
C33 C34 C35 O3 178.26(13)
O2 C34 C35 O3 -3.3(2)
C33 C34 C35 C36 -2.0(2)
O2 C34 C35 C36 176.46(14)
C36 C35 O3 C351 -0.8(3)
C34 C35 O3 C351 178.90(17)
C33 C32 C31 C36 -1.07(19)
C33 C32 C31 C3 174.23(12)
C32 C31 C36 C35 1.0(2)
C3 C31 C36 C35 -174.30(12)
O3 C35 C36 C31 -179.72(14)
C34 C35 C36 C31 0.6(2)
C15 C16 C11 C12 0.0(2)
C15 C16 C11 C1 -179.46(14)
C15 C14 C13 C12 0.0(3)
C32 C31 C3 N1 -97.25(14)
C36 C31 C3 N1 78.06(14)
N3 N4 C1 N2 1.40(14)
N3 N4 C1 C11 -176.79(11)
C16 C11 C1 N4 38.82(19)
C12 C11 C1 N4 -140.64(14)
C16 C11 C1 N2 -139.04(14)
C12 C11 C1 N2 41.5(2)
C1 N4 N3 C2 0.04(14)
C14 C13 C12 C11 -0.6(3)
C16 C11 C12 C13 0.5(2)
C1 C11 C12 C13 179.99(14)
N4 C1 N2 C2 -2.25(14)
C11 C1 N2 C2 175.86(12)
N4 C1 N2 N1 -172.19(11)
C11 C1 N2 N1 5.92(19)
N4 N3 C2 N2 -1.47(14)
N4 N3 C2 C21 176.23(11)
C1 N2 C2 N3 2.27(13)
N1 N2 C2 N3 172.86(10)
C1 N2 C2 C21 -175.32(11)
N1 N2 C2 C21 -4.73(18)
C21 C22 C23 C24 -0.1(3)
C2 N2 N1 C3 -107.95(12)
C1 N2 N1 C3 60.34(15)
C31 C3 N1 N2 62.83(14)
C23 C22 C21 C26 0.8(2)
C23 C22 C21 C2 178.58(16)
N3 C2 C21 C26 150.66(14)
N2 C2 C21 C26 -32.1(2)
N3 C2 C21 C22 -27.02(19)
N2 C2 C21 C22 150.24(13)
C22 C23 C24 C25 -0.4(3)
C22 C21 C26 C25 -1.0(2)
C2 C21 C26 C25 -178.64(14)
C23 C24 C25 C26 0.2(3)
C21 C26 C25 C24 0.5(3)

loop_
_cod_related_entry_id
_cod_related_entry_database
_cod_related_entry_code
1 ChemSpider 21129377
